data_7046815
loop_
_publ_author_name
'de Bruin-Dickason, Caspar N'
'Boutland, Aaron J.'
'Dange, Deepak'
'Deacon, Glen B.'
'Jones, Cameron'

_publ_section_title
;
 Redox transmetallation approaches to the synthesis of extremely bulky
 amido-lanthanoid(ii) and -calcium(ii) complexes.
;
_journal_issue 28
_journal_name_full 'Dalton transactions (Cambridge, England : 2003)'
_journal_page_first 9512
_journal_page_last 9520
_journal_paper_doi 10.1039/c8dt02138d
_journal_volume 47
_journal_year 2018
_chemical_formula_sum 'C84 H96 Eu2 I2 N2 O2 Si2'
_chemical_formula_weight 1779.53
_space_group_IT_number 2
_space_group_name_Hall '-P 1'
_space_group_name_H-M_alt 'P -1'
_symmetry_cell_setting triclinic
_symmetry_space_group_name_Hall '-P 1'
_symmetry_space_group_name_H-M 'P -1'
_atom_sites_solution_hydrogens geom
_atom_sites_solution_primary direct
_atom_sites_solution_secondary difmap
_audit_creation_method SHELXL-97
_audit_update_record
;
2018-05-25 deposited with the CCDC.
2018-06-22 downloaded from the CCDC.
;
_cell_angle_alpha 90.368(4)
_cell_angle_beta 106.621(4)
_cell_angle_gamma 91.770(4)
_cell_formula_units_Z 1
_cell_length_a 9.7676(7)
_cell_length_b 13.1133(10)
_cell_length_c 14.9720(12)
_cell_measurement_reflns_used 7339
_cell_measurement_temperature 123(2)
_cell_measurement_theta_max 26.22
_cell_measurement_theta_min 2.69
_cell_volume 1836.5(2)
_computing_cell_refinement 'Bruker SAINT'
_computing_data_collection 'Bruker APEX2'
_computing_data_reduction 'Bruker SAINT'
_computing_molecular_graphics 'Bruker SHELXTL'
_computing_publication_material 'Bruker SHELXTL'
_computing_structure_refinement 'SHELXL-97 (Sheldrick, 1997)'
_computing_structure_solution 'SHELXS-97 (Sheldrick 2008)'
_diffrn_ambient_temperature 123(2)
_diffrn_measured_fraction_theta_full 0.995
_diffrn_measured_fraction_theta_max 0.995
_diffrn_measurement_device_type 'Bruker Apex X8'
_diffrn_radiation_monochromator graphite
_diffrn_radiation_source 'fine-focus sealed tube'
_diffrn_radiation_type MoK\a
_diffrn_radiation_wavelength 0.71073
_diffrn_reflns_av_R_equivalents 0.0829
_diffrn_reflns_av_sigmaI/netI 0.0524
_diffrn_reflns_limit_h_max 12
_diffrn_reflns_limit_h_min -12
_diffrn_reflns_limit_k_max 16
_diffrn_reflns_limit_k_min -16
_diffrn_reflns_limit_l_max 18
_diffrn_reflns_limit_l_min -18
_diffrn_reflns_number 59258
_diffrn_reflns_theta_full 26.22
_diffrn_reflns_theta_max 26.22
_diffrn_reflns_theta_min 2.69
_exptl_absorpt_coefficient_mu 2.614
_exptl_absorpt_correction_T_max 0.780
_exptl_absorpt_correction_T_min 0.694
_exptl_absorpt_correction_type multi-scan
_exptl_absorpt_process_details 'Sortav (Blessing)'
_exptl_crystal_colour orange
_exptl_crystal_density_diffrn 1.609
_exptl_crystal_density_method 'not measured'
_exptl_crystal_description block
_exptl_crystal_F_000 890
_exptl_crystal_size_max 0.15
_exptl_crystal_size_mid 0.13
_exptl_crystal_size_min 0.10
_refine_diff_density_max 0.930
_refine_diff_density_min -0.790
_refine_diff_density_rms 0.132
_refine_ls_extinction_method none
_refine_ls_goodness_of_fit_ref 1.029
_refine_ls_hydrogen_treatment mixed
_refine_ls_matrix_type full
_refine_ls_number_parameters 450
_refine_ls_number_reflns 7339
_refine_ls_number_restraints 0
_refine_ls_restrained_S_all 1.029
_refine_ls_R_factor_all 0.0488
_refine_ls_R_factor_gt 0.0321
_refine_ls_shift/su_max 0.001
_refine_ls_shift/su_mean 0.000
_refine_ls_structure_factor_coef Fsqd
_refine_ls_weighting_details 'calc w=1/[\s^2^(Fo^2^)+(0.0107P)^2^+3.4073P] where P=(Fo^2^+2Fc^2^)/3'
_refine_ls_weighting_scheme calc
_refine_ls_wR_factor_gt 0.0557
_refine_ls_wR_factor_ref 0.0619
_reflns_number_gt 5853
_reflns_number_total 7339
_reflns_threshold_expression >2sigma(I)
_cod_data_source_file c8dt02138d2.cif
_cod_data_source_block compound9
_cod_depositor_comments 'Adding full bibliography for 7046810--7046818.cif.'
_cod_original_sg_symbol_H-M P-1
_cod_database_code 7046815

loop_
_symmetry_equiv_pos_as_xyz
'x, y, z'
'-x, -y, -z'

loop_
_atom_site_label
_atom_site_type_symbol
_atom_site_fract_x
_atom_site_fract_y
_atom_site_fract_z
_atom_site_U_iso_or_equiv
_atom_site_adp_type
_atom_site_occupancy
_atom_site_symmetry_multiplicity
_atom_site_calc_flag
_atom_site_refinement_flags
_atom_site_disorder_assembly
_atom_site_disorder_group
Eu1 Eu 0.44389(2) 0.131158(15) 0.116853(14) 0.01334(6) Uani 1 1 d . . .
I1 I 0.67717(3) 0.08680(2) 0.005769(19) 0.02111(8) Uani 1 1 d . . .
Si1 Si 0.73864(11) 0.34818(8) 0.18278(8) 0.0140(2) Uani 1 1 d . . .
O1 O 0.2846(3) 0.0559(2) 0.2128(2) 0.0228(7) Uani 1 1 d . D .
N1 N 0.5967(3) 0.2780(2) 0.1951(2) 0.0099(7) Uani 1 1 d . . .
C1 C 0.7738(5) 0.4631(3) 0.2610(3) 0.0279(11) Uani 1 1 d . . .
H1A H 0.6892 0.5052 0.2457 0.042 Uiso 1 1 calc R . .
H1B H 0.8556 0.5029 0.2524 0.042 Uiso 1 1 calc R . .
H1C H 0.7950 0.4417 0.3260 0.042 Uiso 1 1 calc R . .
C2 C 0.7113(5) 0.3927(3) 0.0616(3) 0.0240(10) Uani 1 1 d . . .
H2A H 0.6791 0.3349 0.0180 0.036 Uiso 1 1 calc R . .
H2B H 0.8015 0.4217 0.0550 0.036 Uiso 1 1 calc R . .
H2C H 0.6388 0.4449 0.0478 0.036 Uiso 1 1 calc R . .
C42 C 0.5843(4) -0.1163(3) 0.2979(3) 0.0290(11) Uani 1 1 d . . .
H2AA H 0.5512 -0.1841 0.2790 0.035 Uiso 1 1 calc R . .
C3 C 0.9099(4) 0.2789(3) 0.2100(3) 0.0226(10) Uani 1 1 d . . .
H3A H 0.9310 0.2515 0.2731 0.034 Uiso 1 1 calc R . .
H3B H 0.9877 0.3261 0.2063 0.034 Uiso 1 1 calc R . .
H3C H 0.9007 0.2227 0.1650 0.034 Uiso 1 1 calc R . .
C4 C 0.5344(4) 0.2977(3) 0.2664(3) 0.0108(8) Uani 1 1 d . . .
C5 C 0.4134(4) 0.3578(3) 0.2488(3) 0.0122(8) Uani 1 1 d . . .
C6 C 0.3443(4) 0.3724(3) 0.3173(3) 0.0127(8) Uani 1 1 d . . .
H6 H 0.2625 0.4134 0.3038 0.015 Uiso 1 1 calc R . .
C7 C 0.3910(4) 0.3291(3) 0.4043(3) 0.0128(8) Uani 1 1 d . . .
C8 C 0.5144(4) 0.2724(3) 0.4220(3) 0.0135(8) Uani 1 1 d . . .
H8 H 0.5503 0.2431 0.4816 0.016 Uiso 1 1 calc R . .
C9 C 0.5861(4) 0.2574(3) 0.3564(3) 0.0113(8) Uani 1 1 d . . .
C10 C 0.3612(4) 0.4081(3) 0.1545(3) 0.0116(8) Uani 1 1 d . . .
H10 H 0.4490 0.4351 0.1397 0.014 Uiso 1 1 calc R . .
C11 C 0.2923(4) 0.3304(3) 0.0785(3) 0.0147(9) Uani 1 1 d . . .
C12 C 0.1850(4) 0.2626(3) 0.0871(3) 0.0164(9) Uani 1 1 d . . .
H12 H 0.1511 0.2668 0.1404 0.020 Uiso 1 1 calc R . .
C13 C 0.1265(4) 0.1888(3) 0.0189(3) 0.0227(10) Uani 1 1 d . . .
H13 H 0.0516 0.1439 0.0251 0.027 Uiso 1 1 calc R . .
C14 C 0.1767(4) 0.1804(3) -0.0577(3) 0.0248(11) Uani 1 1 d . . .
H14 H 0.1395 0.1283 -0.1034 0.030 Uiso 1 1 calc R . .
C15 C 0.2817(4) 0.2484(3) -0.0676(3) 0.0221(10) Uani 1 1 d . . .
H15 H 0.3152 0.2440 -0.1211 0.026 Uiso 1 1 calc R . .
C16 C 0.3386(4) 0.3227(3) -0.0004(3) 0.0177(9) Uani 1 1 d . . .
H16 H 0.4105 0.3693 -0.0084 0.021 Uiso 1 1 calc R . .
C17 C 0.2717(4) 0.5004(3) 0.1569(3) 0.0130(8) Uani 1 1 d . . .
C18 C 0.1266(4) 0.5020(3) 0.1188(3) 0.0162(9) Uani 1 1 d . . .
H18 H 0.0766 0.4430 0.0870 0.019 Uiso 1 1 calc R . .
C19 C 0.0510(4) 0.5882(3) 0.1259(3) 0.0204(10) Uani 1 1 d . . .
H19 H -0.0497 0.5880 0.0989 0.024 Uiso 1 1 calc R . .
C20 C 0.1217(5) 0.6729(3) 0.1716(3) 0.0264(11) Uani 1 1 d . . .
H20 H 0.0705 0.7320 0.1770 0.032 Uiso 1 1 calc R . .
C21 C 0.2670(5) 0.6725(3) 0.2097(3) 0.0334(12) Uani 1 1 d . . .
H21 H 0.3164 0.7317 0.2416 0.040 Uiso 1 1 calc R . .
C22 C 0.3416(4) 0.5879(3) 0.2022(3) 0.0238(10) Uani 1 1 d . . .
H22 H 0.4425 0.5892 0.2284 0.029 Uiso 1 1 calc R . .
C23 C 0.3153(4) 0.3408(3) 0.4782(3) 0.0187(9) Uani 1 1 d . . .
H23 H 0.2874 0.2704 0.4933 0.022 Uiso 1 1 calc R . .
C24 C 0.1787(5) 0.3991(4) 0.4470(3) 0.0359(13) Uani 1 1 d . . .
H24A H 0.2008 0.4687 0.4306 0.054 Uiso 1 1 calc R . .
H24B H 0.1339 0.4017 0.4978 0.054 Uiso 1 1 calc R . .
H24C H 0.1129 0.3646 0.3925 0.054 Uiso 1 1 calc R . .
C25 C 0.4111(5) 0.3870(4) 0.5673(3) 0.0422(14) Uani 1 1 d . . .
H25A H 0.4970 0.3469 0.5887 0.063 Uiso 1 1 calc R . .
H25B H 0.3601 0.3871 0.6149 0.063 Uiso 1 1 calc R . .
H25C H 0.4386 0.4573 0.5562 0.063 Uiso 1 1 calc R . .
C26 C 0.7191(4) 0.1942(3) 0.3763(3) 0.0125(8) Uani 1 1 d . . .
H26 H 0.7691 0.2165 0.3296 0.015 Uiso 1 1 calc R . .
C27 C 0.6755(4) 0.0830(3) 0.3523(3) 0.0140(9) Uani 1 1 d . . .
C28 C 0.6894(4) 0.0413(3) 0.2699(3) 0.0184(9) Uani 1 1 d . . .
H28 H 0.7321 0.0814 0.2318 0.022 Uiso 1 1 calc R . .
C29 C 0.6422(4) -0.0575(3) 0.2425(3) 0.0243(10) Uani 1 1 d . . .
H29 H 0.6501 -0.0843 0.1852 0.029 Uiso 1 1 calc R . .
C30 C 0.5735(5) -0.0779(3) 0.3814(4) 0.0306(12) Uani 1 1 d . . .
H30 H 0.5354 -0.1198 0.4206 0.037 Uiso 1 1 calc R . .
C31 C 0.6180(4) 0.0217(3) 0.4081(3) 0.0227(10) Uani 1 1 d . . .
H31 H 0.6089 0.0482 0.4653 0.027 Uiso 1 1 calc R . .
C32 C 0.8282(4) 0.2113(3) 0.4703(3) 0.0137(8) Uani 1 1 d . . .
C33 C 0.9337(4) 0.1403(3) 0.5017(3) 0.0199(9) Uani 1 1 d . . .
H33 H 0.9293 0.0784 0.4676 0.024 Uiso 1 1 calc R . .
C34 C 1.0443(4) 0.1584(3) 0.5814(3) 0.0251(10) Uani 1 1 d . . .
H34 H 1.1157 0.1092 0.6014 0.030 Uiso 1 1 calc R . .
C35 C 1.0524(4) 0.2469(3) 0.6322(3) 0.0247(10) Uani 1 1 d . . .
H35 H 1.1291 0.2593 0.6871 0.030 Uiso 1 1 calc R . .
C36 C 0.9489(4) 0.3175(3) 0.6030(3) 0.0239(10) Uani 1 1 d . . .
H36 H 0.9529 0.3784 0.6385 0.029 Uiso 1 1 calc R . .
C37 C 0.8392(4) 0.3004(3) 0.5224(3) 0.0208(10) Uani 1 1 d . . .
H37 H 0.7697 0.3508 0.5021 0.025 Uiso 1 1 calc R . .
C38 C 0.2602(5) 0.1065(3) 0.2922(4) 0.0337(12) Uani 1 1 d . D .
H38A H 0.2171 0.1733 0.2739 0.040 Uiso 1 1 calc R . .
H38B H 0.3518 0.1183 0.3414 0.040 Uiso 1 1 calc R . .
C39 C 0.1643(8) 0.0417(4) 0.3266(4) 0.0564(18) Uani 1 1 d . . .
H39C H 0.1027 0.0831 0.3537 0.068 Uiso 0.50 1 calc PR A 2
H39D H 0.2188 -0.0047 0.3748 0.068 Uiso 0.50 1 calc PR A 2
H39A H 0.116(12) 0.088(9) 0.263(8) 0.068 Uiso 0.50 1 d P B 1
H39B H 0.145(12) 0.047(9) 0.378(8) 0.068 Uiso 0.50 1 d P C 1
C40 C 0.0784(12) -0.0164(10) 0.2447(7) 0.044(3) Uani 0.50 1 d P D 2
H40A H -0.0006 0.0239 0.2063 0.053 Uiso 0.50 1 calc PR D 2
H40B H 0.0391 -0.0812 0.2624 0.053 Uiso 0.50 1 calc PR D 2
C40A C 0.1655(13) -0.0612(7) 0.2857(8) 0.036(3) Uani 0.50 1 d P D 1
H40C H 0.0723 -0.0982 0.2756 0.043 Uiso 0.50 1 calc PR D 1
H40D H 0.2421 -0.1024 0.3255 0.043 Uiso 0.50 1 calc PR D 1
C41 C 0.1949(7) -0.0354(4) 0.1935(4) 0.0510(17) Uani 1 1 d . . .
H41C H 0.2503 -0.0961 0.2184 0.061 Uiso 0.50 1 calc PR D 2
H41D H 0.1507 -0.0454 0.1256 0.061 Uiso 0.50 1 calc PR D 2
H41A H 0.250(11) -0.088(8) 0.175(8) 0.061 Uiso 0.50 1 d P E 1
H41B H 0.129(12) -0.009(9) 0.144(8) 0.061 Uiso 0.50 1 d P F 1

loop_
_atom_site_aniso_label
_atom_site_aniso_U_11
_atom_site_aniso_U_22
_atom_site_aniso_U_33
_atom_site_aniso_U_23
_atom_site_aniso_U_13
_atom_site_aniso_U_12
Eu1 0.01253(11) 0.01239(11) 0.01513(11) -0.00217(8) 0.00410(8) 0.00019(8)
I1 0.02263(16) 0.01995(15) 0.02438(17) -0.01022(12) 0.01343(13) -0.00564(12)
Si1 0.0129(6) 0.0154(6) 0.0148(6) -0.0031(5) 0.0060(5) -0.0027(4)
O1 0.0278(17) 0.0175(15) 0.0278(18) -0.0057(13) 0.0161(14) -0.0061(13)
N1 0.0122(17) 0.0099(16) 0.0081(16) -0.0039(13) 0.0038(13) 0.0018(13)
C1 0.024(2) 0.031(3) 0.033(3) -0.012(2) 0.016(2) -0.010(2)
C2 0.027(2) 0.025(2) 0.023(2) 0.0045(19) 0.012(2) -0.0035(19)
C42 0.018(2) 0.016(2) 0.048(3) -0.011(2) 0.003(2) 0.0009(18)
C3 0.014(2) 0.029(2) 0.025(3) 0.0003(19) 0.0072(19) -0.0055(18)
C4 0.0103(19) 0.0089(19) 0.013(2) -0.0032(15) 0.0036(16) -0.0038(15)
C5 0.010(2) 0.0097(19) 0.015(2) -0.0001(16) 0.0006(16) -0.0026(15)
C6 0.010(2) 0.0109(19) 0.018(2) 0.0006(16) 0.0044(17) 0.0015(15)
C7 0.014(2) 0.0111(19) 0.015(2) -0.0034(16) 0.0075(17) -0.0023(16)
C8 0.019(2) 0.014(2) 0.008(2) 0.0052(16) 0.0047(17) 0.0037(16)
C9 0.012(2) 0.0091(19) 0.013(2) -0.0024(15) 0.0032(16) -0.0001(15)
C10 0.0092(19) 0.0130(19) 0.012(2) -0.0032(16) 0.0028(16) 0.0009(15)
C11 0.013(2) 0.013(2) 0.014(2) 0.0001(16) -0.0036(17) 0.0073(16)
C12 0.009(2) 0.016(2) 0.024(2) -0.0016(17) 0.0033(17) 0.0026(16)
C13 0.015(2) 0.018(2) 0.031(3) -0.0030(19) -0.0006(19) 0.0009(18)
C14 0.021(2) 0.021(2) 0.024(3) -0.0125(19) -0.008(2) 0.0071(19)
C15 0.027(2) 0.027(2) 0.009(2) -0.0034(18) -0.0006(18) 0.011(2)
C16 0.017(2) 0.020(2) 0.014(2) 0.0015(17) 0.0004(18) 0.0051(17)
C17 0.017(2) 0.014(2) 0.008(2) 0.0015(16) 0.0035(16) 0.0022(16)
C18 0.014(2) 0.016(2) 0.017(2) 0.0014(17) 0.0028(17) 0.0011(17)
C19 0.017(2) 0.019(2) 0.024(2) 0.0019(18) 0.0021(19) 0.0072(18)
C20 0.027(3) 0.016(2) 0.033(3) -0.0068(19) 0.002(2) 0.0098(19)
C21 0.024(3) 0.020(2) 0.046(3) -0.012(2) -0.005(2) 0.002(2)
C22 0.018(2) 0.017(2) 0.030(3) -0.0052(19) -0.0050(19) 0.0046(18)
C23 0.022(2) 0.021(2) 0.018(2) 0.0034(18) 0.0120(19) 0.0056(18)
C24 0.028(3) 0.061(3) 0.023(3) 0.003(2) 0.012(2) 0.020(2)
C25 0.026(3) 0.083(4) 0.020(3) -0.014(3) 0.010(2) 0.006(3)
C26 0.013(2) 0.014(2) 0.012(2) 0.0020(16) 0.0047(16) 0.0024(16)
C27 0.010(2) 0.014(2) 0.016(2) 0.0020(16) -0.0002(17) 0.0062(16)
C28 0.015(2) 0.020(2) 0.017(2) 0.0002(18) -0.0012(18) 0.0082(17)
C29 0.021(2) 0.024(2) 0.023(2) -0.0064(19) -0.0024(19) 0.0091(19)
C30 0.022(2) 0.019(2) 0.054(3) 0.007(2) 0.015(2) 0.0033(19)
C31 0.023(2) 0.021(2) 0.028(3) 0.0006(19) 0.013(2) 0.0036(19)
C32 0.011(2) 0.017(2) 0.013(2) 0.0043(16) 0.0031(16) 0.0015(16)
C33 0.022(2) 0.016(2) 0.021(2) 0.0025(18) 0.0042(19) 0.0028(18)
C34 0.020(2) 0.026(2) 0.026(3) 0.005(2) 0.001(2) 0.0075(19)
C35 0.016(2) 0.034(3) 0.019(2) 0.002(2) -0.0027(19) -0.0045(19)
C36 0.023(2) 0.021(2) 0.025(3) -0.0036(19) 0.003(2) 0.0008(19)
C37 0.016(2) 0.021(2) 0.021(2) 0.0010(18) -0.0012(18) 0.0032(18)
C38 0.037(3) 0.027(3) 0.044(3) -0.009(2) 0.022(3) -0.004(2)
C39 0.106(5) 0.037(3) 0.043(4) -0.012(3) 0.052(4) -0.024(3)
C40 0.043(7) 0.063(8) 0.030(7) -0.013(6) 0.019(5) -0.037(6)
C40A 0.057(8) 0.024(5) 0.040(7) -0.005(5) 0.037(6) -0.010(5)
C41 0.085(5) 0.035(3) 0.050(4) -0.026(3) 0.050(3) -0.039(3)

loop_
_atom_type_symbol
_atom_type_description
_atom_type_scat_dispersion_real
_atom_type_scat_dispersion_imag
_atom_type_scat_source
C C 0.0033 0.0016 'International Tables Vol C Tables 4.2.6.8 and 6.1.1.4'
H H 0.0000 0.0000 'International Tables Vol C Tables 4.2.6.8 and 6.1.1.4'
Eu Eu -0.1578 3.6682 'International Tables Vol C Tables 4.2.6.8 and 6.1.1.4'
I I -0.4742 1.8119 'International Tables Vol C Tables 4.2.6.8 and 6.1.1.4'
N N 0.0061 0.0033 'International Tables Vol C Tables 4.2.6.8 and 6.1.1.4'
O O 0.0106 0.0060 'International Tables Vol C Tables 4.2.6.8 and 6.1.1.4'
Si Si 0.0817 0.0704 'International Tables Vol C Tables 4.2.6.8 and 6.1.1.4'

loop_
_geom_angle_atom_site_label_1
_geom_angle_atom_site_label_2
_geom_angle_atom_site_label_3
_geom_angle
_geom_angle_site_symmetry_3
N1 Eu1 O1 113.14(9) .
N1 Eu1 C11 67.57(10) .
O1 Eu1 C11 95.12(10) .
N1 Eu1 C12 89.06(10) .
O1 Eu1 C12 71.98(10) .
C11 Eu1 C12 26.53(10) .
N1 Eu1 C4 26.92(10) .
O1 Eu1 C4 86.77(9) .
C11 Eu1 C4 62.76(10) .
C12 Eu1 C4 75.13(10) .
N1 Eu1 C28 73.92(10) .
O1 Eu1 C28 84.22(10) .
C11 Eu1 C28 137.73(10) .
C12 Eu1 C28 142.53(11) .
C4 Eu1 C28 75.02(10) .
N1 Eu1 C16 72.62(10) .
O1 Eu1 C16 117.54(10) .
C11 Eu1 C16 26.07(10) .
C12 Eu1 C16 45.57(11) .
C4 Eu1 C16 79.37(10) .
C28 Eu1 C16 145.27(11) .
N1 Eu1 C13 113.22(10) .
O1 Eu1 C13 71.92(10) .
C11 Eu1 C13 46.09(10) .
C12 Eu1 C13 25.87(10) .
C4 Eu1 C13 100.97(10) .
C28 Eu1 C13 156.05(12) .
C16 Eu1 C13 52.31(11) .
N1 Eu1 C15 96.42(10) .
O1 Eu1 C15 115.92(10) .
C11 Eu1 C15 45.43(10) .
C12 Eu1 C15 52.28(11) .
C4 Eu1 C15 104.50(10) .
C28 Eu1 C15 159.86(12) .
C16 Eu1 C15 25.28(10) .
C13 Eu1 C15 44.04(12) .
N1 Eu1 C14 116.79(10) .
O1 Eu1 C14 93.42(11) .
C11 Eu1 C14 53.19(10) .
C12 Eu1 C14 45.03(11) .
C4 Eu1 C14 115.72(10) .
C28 Eu1 C14 168.92(10) .
C16 Eu1 C14 44.61(11) .
C13 Eu1 C14 25.00(11) .
C15 Eu1 C14 24.87(11) .
N1 Eu1 I1 88.60(7) .
O1 Eu1 I1 146.70(6) .
C11 Eu1 I1 117.01(8) .
C12 Eu1 I1 136.04(8) .
C4 Eu1 I1 114.69(7) .
C28 Eu1 I1 77.81(8) .
C16 Eu1 I1 92.31(8) .
C13 Eu1 I1 123.88(8) .
C15 Eu1 I1 84.44(8) .
C14 Eu1 I1 98.88(8) .
N1 Eu1 I1 163.25(7) 2_655
O1 Eu1 I1 79.87(6) 2_655
C11 Eu1 I1 123.61(7) 2_655
C12 Eu1 I1 105.53(7) 2_655
C4 Eu1 I1 165.54(7) 2_655
C28 Eu1 I1 97.98(7) 2_655
C16 Eu1 I1 111.70(7) 2_655
C13 Eu1 I1 80.19(7) 2_655
C15 Eu1 I1 86.45(7) 2_655
C14 Eu1 I1 70.94(7) 2_655
I1 Eu1 I1 75.218(10) 2_655
Eu1 I1 Eu1 104.781(10) 2_655
N1 Si1 C2 112.41(17) .
N1 Si1 C1 110.78(17) .
C2 Si1 C1 107.7(2) .
N1 Si1 C3 114.65(17) .
C2 Si1 C3 104.48(19) .
C1 Si1 C3 106.4(2) .
C41 O1 C38 107.7(3) .
C41 O1 Eu1 128.0(3) .
C38 O1 Eu1 124.0(2) .
C4 N1 Si1 122.1(2) .
C4 N1 Eu1 99.9(2) .
Si1 N1 Eu1 137.98(16) .
Si1 C1 H1A 109.5 .
Si1 C1 H1B 109.5 .
H1A C1 H1B 109.5 .
Si1 C1 H1C 109.5 .
H1A C1 H1C 109.5 .
H1B C1 H1C 109.5 .
Si1 C2 H2A 109.5 .
Si1 C2 H2B 109.5 .
H2A C2 H2B 109.5 .
Si1 C2 H2C 109.5 .
H2A C2 H2C 109.5 .
H2B C2 H2C 109.5 .
C29 C42 C30 120.2(4) .
C29 C42 H2AA 119.9 .
C30 C42 H2AA 119.9 .
Si1 C3 H3A 109.5 .
Si1 C3 H3B 109.5 .
H3A C3 H3B 109.5 .
Si1 C3 H3C 109.5 .
H3A C3 H3C 109.5 .
H3B C3 H3C 109.5 .
N1 C4 C5 119.8(3) .
N1 C4 C9 122.6(3) .
C5 C4 C9 117.5(3) .
N1 C4 Eu1 53.14(17) .
C5 C4 Eu1 103.0(2) .
C9 C4 Eu1 112.1(2) .
C6 C5 C4 120.5(3) .
C6 C5 C10 120.8(3) .
C4 C5 C10 118.6(3) .
C7 C6 C5 122.0(3) .
C7 C6 H6 119.0 .
C5 C6 H6 119.0 .
C6 C7 C8 116.8(3) .
C6 C7 C23 123.0(3) .
C8 C7 C23 120.1(3) .
C9 C8 C7 122.6(3) .
C9 C8 H8 118.7 .
C7 C8 H8 118.7 .
C8 C9 C4 120.4(3) .
C8 C9 C26 121.9(3) .
C4 C9 C26 117.7(3) .
C11 C10 C5 111.2(3) .
C11 C10 C17 114.5(3) .
C5 C10 C17 112.7(3) .
C11 C10 H10 105.8 .
C5 C10 H10 105.8 .
C17 C10 H10 105.8 .
C16 C11 C12 118.1(4) .
C16 C11 C10 120.6(4) .
C12 C11 C10 121.3(4) .
C16 C11 Eu1 80.3(2) .
C12 C11 Eu1 77.2(2) .
C10 C11 Eu1 110.2(2) .
C13 C12 C11 121.0(4) .
C13 C12 Eu1 81.6(2) .
C11 C12 Eu1 76.2(2) .
C13 C12 H12 119.5 .
C11 C12 H12 119.5 .
Eu1 C12 H12 113.0 .
C14 C13 C12 120.1(4) .
C14 C13 Eu1 80.0(2) .
C12 C13 Eu1 72.5(2) .
C14 C13 H13 119.9 .
C12 C13 H13 119.9 .
Eu1 C13 H13 118.3 .
C13 C14 C15 119.3(4) .
C13 C14 Eu1 75.0(2) .
C15 C14 Eu1 77.0(2) .
C13 C14 H14 120.3 .
C15 C14 H14 120.3 .
Eu1 C14 H14 118.6 .
C14 C15 C16 120.6(4) .
C14 C15 Eu1 78.1(2) .
C16 C15 Eu1 73.7(2) .
C14 C15 H15 119.7 .
C16 C15 H15 119.7 .
Eu1 C15 H15 119.4 .
C15 C16 C11 120.9(4) .
C15 C16 Eu1 81.0(2) .
C11 C16 Eu1 73.6(2) .
C15 C16 H16 119.5 .
C11 C16 H16 119.5 .
Eu1 C16 H16 116.4 .
C18 C17 C22 118.0(4) .
C18 C17 C10 124.3(3) .
C22 C17 C10 117.6(3) .
C17 C18 C19 121.2(4) .
C17 C18 H18 119.4 .
C19 C18 H18 119.4 .
C20 C19 C18 119.8(4) .
C20 C19 H19 120.1 .
C18 C19 H19 120.1 .
C19 C20 C21 119.6(4) .
C19 C20 H20 120.2 .
C21 C20 H20 120.2 .
C22 C21 C20 120.7(4) .
C22 C21 H21 119.7 .
C20 C21 H21 119.7 .
C21 C22 C17 120.7(4) .
C21 C22 H22 119.7 .
C17 C22 H22 119.7 .
C25 C23 C7 112.5(3) .
C25 C23 C24 109.9(4) .
C7 C23 C24 114.1(3) .
C25 C23 H23 106.6 .
C7 C23 H23 106.6 .
C24 C23 H23 106.6 .
C23 C24 H24A 109.5 .
C23 C24 H24B 109.5 .
H24A C24 H24B 109.5 .
C23 C24 H24C 109.5 .
H24A C24 H24C 109.5 .
H24B C24 H24C 109.5 .
C23 C25 H25A 109.5 .
C23 C25 H25B 109.5 .
H25A C25 H25B 109.5 .
C23 C25 H25C 109.5 .
H25A C25 H25C 109.5 .
H25B C25 H25C 109.5 .
C32 C26 C27 114.2(3) .
C32 C26 C9 116.6(3) .
C27 C26 C9 109.4(3) .
C32 C26 H26 105.2 .
C27 C26 H26 105.2 .
C9 C26 H26 105.2 .
C31 C27 C28 118.3(4) .
C31 C27 C26 122.4(4) .
C28 C27 C26 119.3(4) .
C29 C28 C27 121.1(4) .
C29 C28 Eu1 92.2(2) .
C27 C28 Eu1 104.3(2) .
C29 C28 H28 119.5 .
C27 C28 H28 119.5 .
Eu1 C28 H28 73.2 .
C42 C29 C28 119.8(4) .
C42 C29 H29 120.1 .
C28 C29 H29 120.1 .
C42 C30 C31 120.2(4) .
C42 C30 H30 119.9 .
C31 C30 H30 119.9 .
C27 C31 C30 120.4(4) .
C27 C31 H31 119.8 .
C30 C31 H31 119.8 .
C37 C32 C33 117.4(4) .
C37 C32 C26 123.0(3) .
C33 C32 C26 119.2(3) .
C34 C33 C32 121.1(4) .
C34 C33 H33 119.5 .
C32 C33 H33 119.5 .
C35 C34 C33 120.5(4) .
C35 C34 H34 119.8 .
C33 C34 H34 119.8 .
C36 C35 C34 119.5(4) .
C36 C35 H35 120.3 .
C34 C35 H35 120.3 .
C35 C36 C37 120.2(4) .
C35 C36 H36 119.9 .
C37 C36 H36 119.9 .
C36 C37 C32 121.4(4) .
C36 C37 H37 119.3 .
C32 C37 H37 119.3 .
O1 C38 C39 107.9(4) .
O1 C38 H38A 110.1 .
C39 C38 H38A 110.1 .
O1 C38 H38B 110.1 .
C39 C38 H38B 110.1 .
H38A C38 H38B 108.4 .
O1 C38 H39A 94(5) .
C39 C38 H39A 47(5) .
H38A C38 H39A 73.8 .
H38B C38 H39A 152.4 .
C38 C39 C40 105.0(6) .
C38 C39 C40A 106.8(6) .
C40 C39 C40A 43.3(6) .
C38 C39 H39C 110.7 .
C40 C39 H39C 110.7 .
C40A C39 H39C 139.6 .
C38 C39 H39D 110.7 .
C40 C39 H39D 110.7 .
C40A C39 H39D 70.0 .
H39C C39 H39D 108.8 .
C38 C39 H39A 63(6) .
C40 C39 H39A 65(6) .
C40A C39 H39A 102(6) .
H39C C39 H39A 82.7 .
H39D C39 H39A 168.4 .
C38 C39 H39B 128(8) .
C40 C39 H39B 125(8) .
C40A C39 H39B 119(8) .
H39C C39 H39B 42.0 .
H39D C39 H39B 66.8 .
H39A C39 H39B 125(10) .
C39 C40 C41 100.1(7) .
C39 C40 H39A 46(5) .
C41 C40 H39A 95(5) .
C39 C40 H40A 111.8 .
C41 C40 H40A 111.8 .
H39A C40 H40A 71.9 .
C39 C40 H40B 111.8 .
C41 C40 H40B 111.8 .
H39A C40 H40B 149.5 .
H40A C40 H40B 109.5 .
C39 C40A C41 101.4(6) .
C39 C40A H40C 111.5 .
C41 C40A H40C 111.5 .
C39 C40A H40D 111.5 .
C41 C40A H40D 111.5 .
H40C C40A H40D 109.3 .
O1 C41 C40A 105.1(5) .
O1 C41 C40 104.0(5) .
C40A C41 C40 41.2(5) .
O1 C41 H41C 111.0 .
C40A C41 H41C 72.6 .
C40 C41 H41C 111.0 .
O1 C41 H41D 111.0 .
C40A C41 H41D 139.9 .
C40 C41 H41D 111.0 .
H41C C41 H41D 109.0 .
O1 C41 H41A 107(6) .
C40A C41 H41A 112(6) .
C40 C41 H41A 144(6) .
H41C C41 H41A 39.7 .
H41D C41 H41A 74.7 .
O1 C41 H41B 94(7) .
C40A C41 H41B 124(8) .
C40 C41 H41B 83(7) .
H41C C41 H41B 145.6 .
H41D C41 H41B 37.8 .
H41A C41 H41B 112(10) .

loop_
_geom_bond_atom_site_label_1
_geom_bond_atom_site_label_2
_geom_bond_distance
_geom_bond_site_symmetry_2
Eu1 N1 2.470(3) .
Eu1 O1 2.581(3) .
Eu1 C11 3.020(3) .
Eu1 C12 3.033(4) .
Eu1 C4 3.041(4) .
Eu1 C28 3.075(4) .
Eu1 C16 3.104(4) .
Eu1 C13 3.145(4) .
Eu1 C15 3.194(4) .
Eu1 C14 3.207(4) .
Eu1 I1 3.2456(4) .
Eu1 I1 3.3793(4) 2_655
I1 Eu1 3.3794(4) 2_655
Si1 N1 1.695(3) .
Si1 C2 1.857(4) .
Si1 C1 1.865(4) .
Si1 C3 1.870(4) .
O1 C41 1.439(6) .
O1 C38 1.440(5) .
N1 C4 1.398(5) .
C1 H1A 0.9800 .
C1 H1B 0.9800 .
C1 H1C 0.9800 .
C2 H2A 0.9800 .
C2 H2B 0.9800 .
C2 H2C 0.9800 .
C42 C29 1.361(6) .
C42 C30 1.377(6) .
C42 H2AA 0.9500 .
C3 H3A 0.9800 .
C3 H3B 0.9800 .
C3 H3C 0.9800 .
C4 C5 1.404(5) .
C4 C9 1.410(5) .
C5 C6 1.395(5) .
C5 C10 1.520(5) .
C6 C7 1.383(5) .
C6 H6 0.9500 .
C7 C8 1.397(5) .
C7 C23 1.506(5) .
C8 C9 1.376(5) .
C8 H8 0.9500 .
C9 C26 1.520(5) .
C10 C11 1.514(5) .
C10 C17 1.521(5) .
C10 H10 1.0000 .
C11 C16 1.384(5) .
C11 C12 1.389(5) .
C12 C13 1.387(5) .
C12 H12 0.9500 .
C13 C14 1.376(6) .
C13 H13 0.9500 .
C14 C15 1.378(6) .
C14 H14 0.9500 .
C15 C16 1.381(5) .
C15 H15 0.9500 .
C16 H16 0.9500 .
C17 C18 1.369(5) .
C17 C22 1.386(5) .
C18 C19 1.389(5) .
C18 H18 0.9500 .
C19 C20 1.361(6) .
C19 H19 0.9500 .
C20 C21 1.370(6) .
C20 H20 0.9500 .
C21 C22 1.367(6) .
C21 H21 0.9500 .
C22 H22 0.9500 .
C23 C25 1.504(6) .
C23 C24 1.514(5) .
C23 H23 1.0000 .
C24 H24A 0.9800 .
C24 H24B 0.9800 .
C24 H24C 0.9800 .
C25 H25A 0.9800 .
C25 H25B 0.9800 .
C25 H25C 0.9800 .
C26 C32 1.513(5) .
C26 C27 1.518(5) .
C26 H26 1.0000 .
C27 C31 1.382(6) .
C27 C28 1.389(5) .
C28 C29 1.381(6) .
C28 H28 0.9500 .
C29 H29 0.9500 .
C30 C31 1.383(6) .
C30 H30 0.9500 .
C31 H31 0.9500 .
C32 C37 1.385(5) .
C32 C33 1.392(5) .
C33 C34 1.374(6) .
C33 H33 0.9500 .
C34 C35 1.371(6) .
C34 H34 0.9500 .
C35 C36 1.371(6) .
C35 H35 0.9500 .
C36 C37 1.378(6) .
C36 H36 0.9500 .
C37 H37 0.9500 .
C38 C39 1.448(7) .
C38 H38A 0.9900 .
C38 H38B 0.9900 .
C38 H39A 1.36(11) .
C39 C40 1.466(11) .
C39 C40A 1.480(11) .
C39 H39C 0.9900 .
C39 H39D 0.9900 .
C39 H39A 1.13(11) .
C39 H39B 0.85(12) .
C40 C41 1.568(12) .
C40 H39A 1.41(11) .
C40 H40A 0.9900 .
C40 H40B 0.9900 .
C40A C41 1.526(11) .
C40A H40C 0.9900 .
C40A H40D 0.9900 .
C41 H41C 0.9900 .
C41 H41D 0.9900 .
C41 H41A 0.97(11) .
C41 H41B 0.91(10) .

loop_
_geom_torsion_atom_site_label_1
_geom_torsion_atom_site_label_2
_geom_torsion_atom_site_label_3
_geom_torsion_atom_site_label_4
_geom_torsion
_geom_torsion_site_symmetry_1
_geom_torsion_site_symmetry_4
N1 Eu1 I1 Eu1 175.62(7) . 2_655
O1 Eu1 I1 Eu1 42.87(12) . 2_655
C11 Eu1 I1 Eu1 -120.54(8) . 2_655
C12 Eu1 I1 Eu1 -97.19(11) . 2_655
C4 Eu1 I1 Eu1 168.79(7) . 2_655
C28 Eu1 I1 Eu1 101.77(8) . 2_655
C16 Eu1 I1 Eu1 -111.84(7) . 2_655
C13 Eu1 I1 Eu1 -67.08(9) . 2_655
C15 Eu1 I1 Eu1 -87.79(8) . 2_655
C14 Eu1 I1 Eu1 -67.48(8) . 2_655
I1 Eu1 I1 Eu1 0.0 2_655 2_655
N1 Eu1 O1 C41 -172.8(4) . .
C11 Eu1 O1 C41 119.5(4) . .
C12 Eu1 O1 C41 106.3(4) . .
C4 Eu1 O1 C41 -178.3(4) . .
C28 Eu1 O1 C41 -103.0(4) . .
C16 Eu1 O1 C41 105.5(4) . .
C13 Eu1 O1 C41 79.1(4) . .
C15 Eu1 O1 C41 77.2(4) . .
C14 Eu1 O1 C41 66.1(4) . .
I1 Eu1 O1 C41 -45.7(5) . .
I1 Eu1 O1 C41 -3.8(4) 2_655 .
N1 Eu1 O1 C38 13.9(3) . .
C11 Eu1 O1 C38 -53.9(3) . .
C12 Eu1 O1 C38 -67.0(3) . .
C4 Eu1 O1 C38 8.4(3) . .
C28 Eu1 O1 C38 83.6(3) . .
C16 Eu1 O1 C38 -67.9(3) . .
C13 Eu1 O1 C38 -94.3(3) . .
C15 Eu1 O1 C38 -96.2(3) . .
C14 Eu1 O1 C38 -107.2(3) . .
I1 Eu1 O1 C38 140.9(3) . .
I1 Eu1 O1 C38 -177.2(3) 2_655 .
C2 Si1 N1 C4 -130.5(3) . .
C1 Si1 N1 C4 -10.0(3) . .
C3 Si1 N1 C4 110.4(3) . .
C2 Si1 N1 Eu1 49.9(3) . .
C1 Si1 N1 Eu1 170.4(2) . .
C3 Si1 N1 Eu1 -69.2(3) . .
O1 Eu1 N1 C4 -12.2(2) . .
C11 Eu1 N1 C4 73.7(2) . .
C12 Eu1 N1 C4 57.7(2) . .
C28 Eu1 N1 C4 -88.5(2) . .
C16 Eu1 N1 C4 100.9(2) . .
C13 Eu1 N1 C4 67.2(2) . .
C15 Eu1 N1 C4 109.6(2) . .
C14 Eu1 N1 C4 94.6(2) . .
I1 Eu1 N1 C4 -166.2(2) . .
I1 Eu1 N1 C4 -151.35(19) 2_655 .
O1 Eu1 N1 Si1 167.4(2) . .
C11 Eu1 N1 Si1 -106.6(2) . .
C12 Eu1 N1 Si1 -122.6(2) . .
C4 Eu1 N1 Si1 179.7(4) . .
C28 Eu1 N1 Si1 91.2(2) . .
C16 Eu1 N1 Si1 -79.4(2) . .
C13 Eu1 N1 Si1 -113.1(2) . .
C15 Eu1 N1 Si1 -70.8(2) . .
C14 Eu1 N1 Si1 -85.8(2) . .
I1 Eu1 N1 Si1 13.5(2) . .
I1 Eu1 N1 Si1 28.3(4) 2_655 .
Si1 N1 C4 C5 96.3(4) . .
Eu1 N1 C4 C5 -84.0(3) . .
Si1 N1 C4 C9 -85.2(4) . .
Eu1 N1 C4 C9 94.5(3) . .
Si1 N1 C4 Eu1 -179.7(3) . .
O1 Eu1 C4 N1 168.8(2) . .
C11 Eu1 C4 N1 -93.8(2) . .
C12 Eu1 C4 N1 -119.0(2) . .
C28 Eu1 C4 N1 83.9(2) . .
C16 Eu1 C4 N1 -72.4(2) . .
C13 Eu1 C4 N1 -120.4(2) . .
C15 Eu1 C4 N1 -75.3(2) . .
C14 Eu1 C4 N1 -99.0(2) . .
I1 Eu1 C4 N1 15.2(2) . .
I1 Eu1 C4 N1 146.4(2) 2_655 .
N1 Eu1 C4 C5 117.7(3) . .
O1 Eu1 C4 C5 -73.5(2) . .
C11 Eu1 C4 C5 23.9(2) . .
C12 Eu1 C4 C5 -1.3(2) . .
C28 Eu1 C4 C5 -158.4(3) . .
C16 Eu1 C4 C5 45.3(2) . .
C13 Eu1 C4 C5 -2.7(3) . .
C15 Eu1 C4 C5 42.4(3) . .
C14 Eu1 C4 C5 18.7(3) . .
I1 Eu1 C4 C5 132.9(2) . .
I1 Eu1 C4 C5 -95.9(3) 2_655 .
N1 Eu1 C4 C9 -115.0(3) . .
O1 Eu1 C4 C9 53.7(3) . .
C11 Eu1 C4 C9 151.2(3) . .
C12 Eu1 C4 C9 125.9(3) . .
C28 Eu1 C4 C9 -31.1(3) . .
C16 Eu1 C4 C9 172.5(3) . .
C13 Eu1 C4 C9 124.6(3) . .
C15 Eu1 C4 C9 169.7(2) . .
C14 Eu1 C4 C9 146.0(2) . .
I1 Eu1 C4 C9 -99.8(2) . .
I1 Eu1 C4 C9 31.4(5) 2_655 .
N1 C4 C5 C6 175.6(3) . .
C9 C4 C5 C6 -2.9(5) . .
Eu1 C4 C5 C6 120.9(3) . .
N1 C4 C5 C10 -5.5(5) . .
C9 C4 C5 C10 176.0(3) . .
Eu1 C4 C5 C10 -60.3(3) . .
C4 C5 C6 C7 0.0(6) . .
C10 C5 C6 C7 -178.8(3) . .
C5 C6 C7 C8 2.1(6) . .
C5 C6 C7 C23 -177.8(4) . .
C6 C7 C8 C9 -1.4(6) . .
C23 C7 C8 C9 178.5(4) . .
C7 C8 C9 C4 -1.4(6) . .
C7 C8 C9 C26 -179.1(3) . .
N1 C4 C9 C8 -174.9(3) . .
C5 C4 C9 C8 3.6(5) . .
Eu1 C4 C9 C8 -115.5(3) . .
N1 C4 C9 C26 2.9(5) . .
C5 C4 C9 C26 -178.6(3) . .
Eu1 C4 C9 C26 62.3(4) . .
C6 C5 C10 C11 -108.9(4) . .
C4 C5 C10 C11 72.2(4) . .
C6 C5 C10 C17 21.3(5) . .
C4 C5 C10 C17 -157.5(3) . .
C5 C10 C11 C16 -125.7(4) . .
C17 C10 C11 C16 105.0(4) . .
C5 C10 C11 C12 51.9(4) . .
C17 C10 C11 C12 -77.4(4) . .
C5 C10 C11 Eu1 -35.2(4) . .
C17 C10 C11 Eu1 -164.5(2) . .
N1 Eu1 C11 C16 96.2(2) . .
O1 Eu1 C11 C16 -150.8(2) . .
C12 Eu1 C11 C16 -121.9(4) . .
C4 Eu1 C11 C16 125.5(3) . .
C28 Eu1 C11 C16 122.1(2) . .
C13 Eu1 C11 C16 -92.1(3) . .
C15 Eu1 C11 C16 -29.0(2) . .
C14 Eu1 C11 C16 -60.4(2) . .
I1 Eu1 C11 C16 20.1(3) . .
I1 Eu1 C11 C16 -69.6(2) 2_655 .
N1 Eu1 C11 C12 -141.9(3) . .
O1 Eu1 C11 C12 -29.0(2) . .
C4 Eu1 C11 C12 -112.6(3) . .
C28 Eu1 C11 C12 -116.0(3) . .
C16 Eu1 C11 C12 121.9(4) . .
C13 Eu1 C11 C12 29.8(2) . .
C15 Eu1 C11 C12 92.9(3) . .
C14 Eu1 C11 C12 61.5(2) . .
I1 Eu1 C11 C12 142.0(2) . .
I1 Eu1 C11 C12 52.3(3) 2_655 .
N1 Eu1 C11 C10 -22.9(2) . .
O1 Eu1 C11 C10 90.0(3) . .
C12 Eu1 C11 C10 119.0(4) . .
C4 Eu1 C11 C10 6.3(2) . .
C28 Eu1 C11 C10 3.0(3) . .
C16 Eu1 C11 C10 -119.2(4) . .
C13 Eu1 C11 C10 148.8(3) . .
C15 Eu1 C11 C10 -148.1(3) . .
C14 Eu1 C11 C10 -179.6(3) . .
I1 Eu1 C11 C10 -99.1(2) . .
I1 Eu1 C11 C10 171.2(2) 2_655 .
C16 C11 C12 C13 0.4(5) . .
C10 C11 C12 C13 -177.3(3) . .
Eu1 C11 C12 C13 -71.2(3) . .
C16 C11 C12 Eu1 71.6(3) . .
C10 C11 C12 Eu1 -106.1(3) . .
N1 Eu1 C12 C13 159.7(3) . .
O1 Eu1 C12 C13 -85.6(3) . .
C11 Eu1 C12 C13 124.9(4) . .
C4 Eu1 C12 C13 -177.0(3) . .
C28 Eu1 C12 C13 -138.8(3) . .
C16 Eu1 C12 C13 93.4(3) . .
C15 Eu1 C12 C13 60.8(3) . .
C14 Eu1 C12 C13 28.8(2) . .
I1 Eu1 C12 C13 72.7(3) . .
I1 Eu1 C12 C13 -12.0(3) 2_655 .
N1 Eu1 C12 C11 34.8(2) . .
O1 Eu1 C12 C11 149.5(3) . .
C4 Eu1 C12 C11 58.1(2) . .
C28 Eu1 C12 C11 96.3(3) . .
C16 Eu1 C12 C11 -31.5(2) . .
C13 Eu1 C12 C11 -124.9(4) . .
C15 Eu1 C12 C11 -64.1(2) . .
C14 Eu1 C12 C11 -96.0(3) . .
I1 Eu1 C12 C11 -52.2(3) . .
I1 Eu1 C12 C11 -136.9(2) 2_655 .
C11 C12 C13 C14 1.5(6) . .
Eu1 C12 C13 C14 -66.9(3) . .
C11 C12 C13 Eu1 68.3(3) . .
N1 Eu1 C13 C14 103.9(3) . .
O1 Eu1 C13 C14 -148.0(3) . .
C11 Eu1 C13 C14 95.6(3) . .
C12 Eu1 C13 C14 126.1(4) . .
C4 Eu1 C13 C14 129.1(2) . .
C28 Eu1 C13 C14 -153.2(3) . .
C16 Eu1 C13 C14 61.8(3) . .
C15 Eu1 C13 C14 29.5(2) . .
I1 Eu1 C13 C14 -0.9(3) . .
I1 Eu1 C13 C14 -65.6(2) 2_655 .
N1 Eu1 C13 C12 -22.2(3) . .
O1 Eu1 C13 C12 85.8(3) . .
C11 Eu1 C13 C12 -30.6(2) . .
C4 Eu1 C13 C12 2.9(3) . .
C28 Eu1 C13 C12 80.7(4) . .
C16 Eu1 C13 C12 -64.3(3) . .
C15 Eu1 C13 C12 -96.6(3) . .
C14 Eu1 C13 C12 -126.1(4) . .
I1 Eu1 C13 C12 -127.1(2) . .
I1 Eu1 C13 C12 168.3(3) 2_655 .
C12 C13 C14 C15 -2.4(6) . .
Eu1 C13 C14 C15 -65.4(3) . .
C12 C13 C14 Eu1 63.0(3) . .
N1 Eu1 C14 C13 -87.8(3) . .
O1 Eu1 C14 C13 30.3(3) . .
C11 Eu1 C14 C13 -63.6(2) . .
C12 Eu1 C14 C13 -29.9(2) . .
C4 Eu1 C14 C13 -57.8(3) . .
C28 Eu1 C14 C13 107.5(6) . .
C16 Eu1 C14 C13 -96.5(3) . .
C15 Eu1 C14 C13 -125.6(4) . .
I1 Eu1 C14 C13 179.2(2) . .
I1 Eu1 C14 C13 108.3(3) 2_655 .
N1 Eu1 C14 C15 37.7(3) . .
O1 Eu1 C14 C15 155.8(2) . .
C11 Eu1 C14 C15 62.0(2) . .
C12 Eu1 C14 C15 95.7(3) . .
C4 Eu1 C14 C15 67.8(3) . .
C28 Eu1 C14 C15 -126.9(6) . .
C16 Eu1 C14 C15 29.0(2) . .
C13 Eu1 C14 C15 125.6(4) . .
I1 Eu1 C14 C15 -55.2(2) . .
I1 Eu1 C14 C15 -126.1(3) 2_655 .
C13 C14 C15 C16 1.5(6) . .
Eu1 C14 C15 C16 -62.8(3) . .
C13 C14 C15 Eu1 64.3(3) . .
N1 Eu1 C15 C14 -146.7(2) . .
O1 Eu1 C15 C14 -27.0(3) . .
C11 Eu1 C15 C14 -97.2(3) . .
C12 Eu1 C15 C14 -62.9(2) . .
C4 Eu1 C15 C14 -120.5(2) . .
C28 Eu1 C15 C14 153.5(3) . .
C16 Eu1 C15 C14 -127.1(4) . .
C13 Eu1 C15 C14 -29.6(2) . .
I1 Eu1 C15 C14 125.4(2) . .
I1 Eu1 C15 C14 49.9(2) 2_655 .
N1 Eu1 C15 C16 -19.6(3) . .
O1 Eu1 C15 C16 100.1(3) . .
C11 Eu1 C15 C16 29.9(2) . .
C12 Eu1 C15 C16 64.2(3) . .
C4 Eu1 C15 C16 6.6(3) . .
C28 Eu1 C15 C16 -79.4(4) . .
C13 Eu1 C15 C16 97.5(3) . .
C14 Eu1 C15 C16 127.1(4) . .
I1 Eu1 C15 C16 -107.5(3) . .
I1 Eu1 C15 C16 177.0(3) 2_655 .
C14 C15 C16 C11 0.3(6) . .
Eu1 C15 C16 C11 -64.7(3) . .
C14 C15 C16 Eu1 65.0(3) . .
C12 C11 C16 C15 -1.3(5) . .
C10 C11 C16 C15 176.4(3) . .
Eu1 C11 C16 C15 68.5(3) . .
C12 C11 C16 Eu1 -69.8(3) . .
C10 C11 C16 Eu1 107.9(3) . .
N1 Eu1 C16 C15 159.6(3) . .
O1 Eu1 C16 C15 -92.9(3) . .
C11 Eu1 C16 C15 -126.1(4) . .
C12 Eu1 C16 C15 -94.0(3) . .
C4 Eu1 C16 C15 -173.5(3) . .
C28 Eu1 C16 C15 143.6(3) . .
C13 Eu1 C16 C15 -60.6(3) . .
C14 Eu1 C16 C15 -28.5(2) . .
I1 Eu1 C16 C15 71.8(3) . .
I1 Eu1 C16 C15 -3.2(3) 2_655 .
N1 Eu1 C16 C11 -74.3(2) . .
O1 Eu1 C16 C11 33.2(3) . .
C12 Eu1 C16 C11 32.1(2) . .
C4 Eu1 C16 C11 -47.5(2) . .
C28 Eu1 C16 C11 -90.4(3) . .
C13 Eu1 C16 C11 65.5(2) . .
C15 Eu1 C16 C11 126.1(4) . .
C14 Eu1 C16 C11 97.5(3) . .
I1 Eu1 C16 C11 -162.2(2) . .
I1 Eu1 C16 C11 122.8(2) 2_655 .
C11 C10 C17 C18 21.6(5) . .
C5 C10 C17 C18 -107.0(4) . .
C11 C10 C17 C22 -159.8(4) . .
C5 C10 C17 C22 71.7(5) . .
C22 C17 C18 C19 -0.5(6) . .
C10 C17 C18 C19 178.2(4) . .
C17 C18 C19 C20 -0.2(6) . .
C18 C19 C20 C21 0.4(7) . .
C19 C20 C21 C22 0.1(7) . .
C20 C21 C22 C17 -0.8(7) . .
C18 C17 C22 C21 1.0(6) . .
C10 C17 C22 C21 -177.8(4) . .
C6 C7 C23 C25 -122.7(4) . .
C8 C7 C23 C25 57.3(5) . .
C6 C7 C23 C24 3.3(6) . .
C8 C7 C23 C24 -176.7(4) . .
C8 C9 C26 C32 -43.2(5) . .
C4 C9 C26 C32 139.0(4) . .
C8 C9 C26 C27 88.2(4) . .
C4 C9 C26 C27 -89.5(4) . .
C32 C26 C27 C31 57.5(5) . .
C9 C26 C27 C31 -75.2(4) . .
C32 C26 C27 C28 -124.4(4) . .
C9 C26 C27 C28 102.8(4) . .
C31 C27 C28 C29 2.4(5) . .
C26 C27 C28 C29 -175.7(3) . .
C31 C27 C28 Eu1 103.9(3) . .
C26 C27 C28 Eu1 -74.2(3) . .
N1 Eu1 C28 C29 -176.0(3) . .
O1 Eu1 C28 C29 67.9(3) . .
C11 Eu1 C28 C29 159.1(3) . .
C12 Eu1 C28 C29 117.8(3) . .
C4 Eu1 C28 C29 156.1(3) . .
C16 Eu1 C28 C29 -160.1(3) . .
C13 Eu1 C28 C29 72.8(4) . .
C15 Eu1 C28 C29 -112.6(4) . .
C14 Eu1 C28 C29 -10.3(8) . .
I1 Eu1 C28 C29 -83.9(3) . .
I1 Eu1 C28 C29 -11.0(3) 2_655 .
N1 Eu1 C28 C27 61.1(3) . .
O1 Eu1 C28 C27 -55.0(3) . .
C11 Eu1 C28 C27 36.3(4) . .
C12 Eu1 C28 C27 -5.0(4) . .
C4 Eu1 C28 C27 33.2(3) . .
C16 Eu1 C28 C27 77.1(3) . .
C13 Eu1 C28 C27 -50.1(4) . .
C15 Eu1 C28 C27 124.5(3) . .
C14 Eu1 C28 C27 -133.1(6) . .
I1 Eu1 C28 C27 153.2(3) . .
I1 Eu1 C28 C27 -133.9(3) 2_655 .
C30 C42 C29 C28 -0.4(6) . .
C27 C28 C29 C42 -1.7(6) . .
Eu1 C28 C29 C42 -109.8(4) . .
C29 C42 C30 C31 1.7(6) . .
C28 C27 C31 C30 -1.1(6) . .
C26 C27 C31 C30 177.0(4) . .
C42 C30 C31 C27 -0.9(6) . .
C27 C26 C32 C37 -152.4(4) . .
C9 C26 C32 C37 -23.2(5) . .
C27 C26 C32 C33 35.5(5) . .
C9 C26 C32 C33 164.7(3) . .
C37 C32 C33 C34 -0.1(6) . .
C26 C32 C33 C34 172.5(4) . .
C32 C33 C34 C35 0.5(7) . .
C33 C34 C35 C36 0.1(7) . .
C34 C35 C36 C37 -1.2(7) . .
C35 C36 C37 C32 1.7(7) . .
C33 C32 C37 C36 -1.0(6) . .
C26 C32 C37 C36 -173.3(4) . .
C41 O1 C38 C39 4.8(6) . .
Eu1 O1 C38 C39 179.3(4) . .
O1 C38 C39 C40 -28.3(8) . .
O1 C38 C39 C40A 16.8(8) . .
C38 C39 C40 C41 37.8(9) . .
C40A C39 C40 C41 -60.8(8) . .
C38 C39 C40A C41 -30.0(10) . .
C40 C39 C40A C41 64.3(8) . .
C38 O1 C41 C40A -23.7(7) . .
Eu1 O1 C41 C40A 162.1(5) . .
C38 O1 C41 C40 18.9(7) . .
Eu1 O1 C41 C40 -155.3(5) . .
C39 C40A C41 O1 32.7(9) . .
C39 C40A C41 C40 -61.5(8) . .
C39 C40 C41 O1 -34.9(9) . .
C39 C40 C41 C40A 62.1(8) . .
